data_7713838
loop_
_publ_author_name
'Panda, Suvam Kumar'
'Torres, Julia'
'Kremer, Carlos'
'Singh, Akhilesh Kumar'

_publ_section_title
;
 Comparative ParaCEST effect of amide and hydroxy group in divalent Cobalt
 and Nickel complexes of tripyridine-based ligands
;
_journal_name_full 'Dalton Transactions'
_journal_paper_doi 10.1039/D3DT01422C
_journal_year 2023
_chemical_formula_sum 'C21 H27 Cl2 N5 Ni O5'
_chemical_formula_weight 559.08
_space_group_crystal_system triclinic
_space_group_IT_number 2
_space_group_name_Hall '-P 1'
_space_group_name_H-M_alt 'P -1'
_atom_sites_solution_hydrogens mixed
_audit_creation_method SHELXL-2018/3
_audit_update_record
;
2023-05-10 deposited with the CCDC.	2023-08-30 downloaded from the CCDC.
;
_cell_angle_alpha 81.911(14)
_cell_angle_beta 78.699(14)
_cell_angle_gamma 89.854(14)
_cell_formula_units_Z 2
_cell_length_a 8.797(5)
_cell_length_b 11.225(6)
_cell_length_c 12.699(7)
_cell_measurement_reflns_used 16894
_cell_measurement_temperature 293(2)
_cell_measurement_theta_max 28.762
_cell_measurement_theta_min 2.286
_cell_volume 1217.0(12)
_computing_structure_refinement 'SHELXL-2018/3 (Sheldrick, 2018)'
_computing_structure_solution 'SHELXT 2014/5 (Sheldrick, 2014)'
_diffrn_ambient_temperature 293(2)
_diffrn_measured_fraction_theta_full 0.997
_diffrn_measured_fraction_theta_max 0.966
_diffrn_measurement_device_type 'Bruker D8 Venture photon 100 CMOS detector'
_diffrn_measurement_method 'Omega and Phi scans'
_diffrn_radiation_type MoK\a
_diffrn_radiation_wavelength 0.71073
_diffrn_reflns_av_R_equivalents 0.0926
_diffrn_reflns_av_unetI/netI 0.1248
_diffrn_reflns_Laue_measured_fraction_full 0.997
_diffrn_reflns_Laue_measured_fraction_max 0.966
_diffrn_reflns_limit_h_max 11
_diffrn_reflns_limit_h_min -11
_diffrn_reflns_limit_k_max 15
_diffrn_reflns_limit_k_min -15
_diffrn_reflns_limit_l_max 16
_diffrn_reflns_limit_l_min -17
_diffrn_reflns_number 16894
_diffrn_reflns_point_group_measured_fraction_full 0.997
_diffrn_reflns_point_group_measured_fraction_max 0.966
_diffrn_reflns_theta_full 25.242
_diffrn_reflns_theta_max 28.762
_diffrn_reflns_theta_min 2.286
_diffrn_source microfocus
_exptl_absorpt_coefficient_mu 1.059
_exptl_absorpt_correction_T_max 0.776
_exptl_absorpt_correction_T_min 0.589
_exptl_absorpt_correction_type empirical
_exptl_absorpt_process_details SADABS
_exptl_crystal_colour Green
_exptl_crystal_density_diffrn 1.526
_exptl_crystal_description Square
_exptl_crystal_F_000 580
_exptl_crystal_size_max 0.5
_exptl_crystal_size_mid 0.3
_exptl_crystal_size_min 0.2
_exptl_transmission_factor_max 0.997
_exptl_transmission_factor_min 0.966
_refine_diff_density_max 1.087
_refine_diff_density_min -0.877
_refine_diff_density_rms 0.126
_refine_ls_extinction_method none
_refine_ls_goodness_of_fit_ref 1.004
_refine_ls_hydrogen_treatment constr
_refine_ls_matrix_type full
_refine_ls_number_parameters 309
_refine_ls_number_reflns 6111
_refine_ls_number_restraints 0
_refine_ls_restrained_S_all 1.004
_refine_ls_R_factor_all 0.1744
_refine_ls_R_factor_gt 0.0921
_refine_ls_shift/su_max 0.000
_refine_ls_shift/su_mean 0.000
_refine_ls_structure_factor_coef Fsqd
_refine_ls_weighting_details 'w=1/[\s^2^(Fo^2^)+(0.1790P)^2^] where P=(Fo^2^+2Fc^2^)/3'
_refine_ls_weighting_scheme calc
_refine_ls_wR_factor_gt 0.2458
_refine_ls_wR_factor_ref 0.3140
_reflns_Friedel_coverage 0.000
_reflns_number_gt 3081
_reflns_number_total 6111
_reflns_threshold_expression 'I > 2\s(I)'
_cod_data_source_file d3dt01422c2.cif
_cod_data_source_block 2
_cod_depositor_comments
;
The following automatic conversions were performed:

data item '_exptl_absorpt_correction_type' value 'Empirical' was
changed to 'empirical' in accordance with the
/home/data/users/saulius/crontab/automatic-downloads/rss-feeds/RSC/lib/dictionaries/cif_core.dic
dictionary named 'cif_core.dic' version 2.4.2 last updated on
2011-04-26.

Automatic conversion script
Id: cif_fix_values 8170 2020-07-09 18:12:32Z antanas 
;
_cod_original_cell_volume 1217.1(11)
_cod_database_code 7713838
_shelx_shelxl_version_number 2018/3
_shelx_space_group_comment
;
The symmetry employed for this shelxl refinement is uniquely defined
by the following loop, which should always be used as a source of
symmetry information in preference to the above space-group names.
They are only intended as comments.
;
_shelx_estimated_absorpt_t_min 0.589
_shelx_estimated_absorpt_t_max 0.776

loop_
_space_group_symop_operation_xyz
'x, y, z'
'-x, -y, -z'

loop_
_atom_site_label
_atom_site_type_symbol
_atom_site_fract_x
_atom_site_fract_y
_atom_site_fract_z
_atom_site_U_iso_or_equiv
_atom_site_adp_type
_atom_site_occupancy
_atom_site_site_symmetry_order
_atom_site_calc_flag
_atom_site_refinement_flags_posn
_atom_site_refinement_flags_adp
_atom_site_refinement_flags_occupancy
_atom_site_disorder_assembly
_atom_site_disorder_group
Ni1 Ni 0.57971(9) 0.34529(7) 0.24612(6) 0.0432(3) Uani 1 1 d . . . . .
Cl1 Cl 0.5044(2) 0.52425(15) 0.15573(14) 0.0551(5) Uani 1 1 d . . . . .
O3 O 0.5435(5) 0.4042(4) 0.4039(3) 0.0468(10) Uani 1 1 d . . . . .
N1 N 0.8247(6) 0.3965(5) 0.1850(4) 0.0429(12) Uani 1 1 d . . . . .
N4 N 0.6359(6) 0.2000(5) 0.3453(4) 0.0443(12) Uani 1 1 d . . . . .
N2 N 0.6392(6) 0.2252(5) 0.1315(4) 0.0480(13) Uani 1 1 d . . . . .
N3 N 0.3479(6) 0.2562(5) 0.2537(4) 0.0485(13) Uani 1 1 d . . . . .
O1 O 0.9552(8) 0.6230(6) 0.3295(5) 0.091(2) Uani 1 1 d . . . . .
H1 H 0.976713 0.672510 0.274536 0.136 Uiso 1 1 calc R U . . .
C21 C 0.5750(8) 0.3302(6) 0.4795(5) 0.0491(16) Uani 1 1 d . . . . .
C13 C 0.2130(8) 0.2512(6) 0.3275(5) 0.0486(15) Uani 1 1 d . . . . .
C9 C 0.3576(8) 0.1894(6) 0.1732(5) 0.0494(16) Uani 1 1 d . . . . .
C16 C 0.6790(8) 0.1023(6) 0.3044(5) 0.0475(15) Uani 1 1 d . . . . .
N5 N 0.5676(9) 0.3534(6) 0.5759(5) 0.076(2) Uani 1 1 d . . . . .
H5A H 0.539739 0.423191 0.591894 0.091 Uiso 1 1 calc R U . . .
H5B H 0.590587 0.299213 0.624913 0.091 Uiso 1 1 calc R U . . .
C2 C 0.9235(8) 0.4650(6) 0.2212(5) 0.0472(15) Uani 1 1 d . . . . .
C6 C 0.8852(8) 0.3427(6) 0.0984(5) 0.0485(16) Uani 1 1 d . . . . .
C20 C 0.6283(8) 0.2093(6) 0.4515(5) 0.0501(16) Uani 1 1 d . . . . .
C3 C 1.0809(8) 0.4793(7) 0.1740(5) 0.0517(16) Uani 1 1 d . . . . .
H3 H 1.144629 0.529048 0.200363 0.062 Uiso 1 1 calc R U . . .
C5 C 1.0402(8) 0.3509(6) 0.0492(5) 0.0505(16) Uani 1 1 d . . . . .
H5 H 1.076665 0.310982 -0.009791 0.061 Uiso 1 1 calc R U . . .
C4 C 1.1407(8) 0.4200(6) 0.0893(6) 0.0556(18) Uani 1 1 d . . . . .
H4 H 1.246028 0.425589 0.059013 0.067 Uiso 1 1 calc R U . . .
C8 C 0.5008(8) 0.2125(6) 0.0839(6) 0.0550(17) Uani 1 1 d . . . . .
H8A H 0.513612 0.146220 0.041771 0.066 Uiso 1 1 calc R U . . .
H8B H 0.488644 0.285482 0.035672 0.066 Uiso 1 1 calc R U . . .
C12 C 0.0903(9) 0.1748(7) 0.3250(6) 0.0611(19) Uani 1 1 d . . . . .
H12 H -0.002101 0.173988 0.375401 0.073 Uiso 1 1 calc R U . . .
C15 C 0.6814(9) 0.1062(6) 0.1844(6) 0.0587(18) Uani 1 1 d . . . . .
H15A H 0.784363 0.086863 0.148474 0.070 Uiso 1 1 calc R U . . .
H15B H 0.609532 0.045094 0.174858 0.070 Uiso 1 1 calc R U . . .
C7 C 0.7705(8) 0.2835(6) 0.0481(5) 0.0548(17) Uani 1 1 d . . . . .
H7A H 0.730520 0.343252 -0.001775 0.066 Uiso 1 1 calc R U . . .
H7B H 0.822221 0.223351 0.006902 0.066 Uiso 1 1 calc R U . . .
C10 C 0.2411(9) 0.1093(7) 0.1677(7) 0.064(2) Uani 1 1 d . . . . .
H10 H 0.252460 0.062609 0.111866 0.076 Uiso 1 1 calc R U . . .
C19 C 0.6677(10) 0.1125(7) 0.5212(6) 0.067(2) Uani 1 1 d . . . . .
H19 H 0.663424 0.117008 0.594257 0.080 Uiso 1 1 calc R U . . .
C17 C 0.7183(9) 0.0019(6) 0.3699(6) 0.0602(19) Uani 1 1 d . . . . .
H17 H 0.747084 -0.068598 0.341340 0.072 Uiso 1 1 calc R U . . .
C18 C 0.7138(11) 0.0086(7) 0.4769(7) 0.074(2) Uani 1 1 d . . . . .
H18 H 0.742104 -0.057523 0.521076 0.089 Uiso 1 1 calc R U . . .
C11 C 0.1081(10) 0.1002(7) 0.2463(8) 0.072(2) Uani 1 1 d . . . . .
H11 H 0.030660 0.043979 0.246413 0.086 Uiso 1 1 calc R U . . .
C14 C 0.1956(9) 0.3327(8) 0.4147(6) 0.067(2) Uani 1 1 d . . . . .
H14A H 0.261596 0.305736 0.465756 0.080 Uiso 1 1 calc R U . . .
H14B H 0.227478 0.414343 0.381848 0.080 Uiso 1 1 calc R U . . .
C1 C 0.8537(9) 0.5339(7) 0.3131(6) 0.0623(19) Uani 1 1 d . . . . .
H1A H 0.759819 0.571473 0.297250 0.075 Uiso 1 1 calc R U . . .
H1B H 0.825311 0.477591 0.379490 0.075 Uiso 1 1 calc R U . . .
O2 O 0.0408(8) 0.3302(11) 0.4692(6) 0.133(3) Uani 1 1 d . . . . .
H2 H 0.037299 0.321870 0.534841 0.199 Uiso 1 1 calc R U . . .
Cl2 Cl 0.9415(6) 0.8420(3) 0.1667(3) 0.1670(19) Uani 1 1 d . . . . .
O11 O 0.4025(19) 0.2083(10) 0.8350(12) 0.280(10) Uani 1 1 d G . . . .
H11A H 0.366281 0.218630 0.900077 0.420 Uiso 1 1 d G U . . .
H11B H 0.328466 0.204271 0.801426 0.420 Uiso 1 1 d G U . . .
O12 O 0.672(2) 0.1922(16) 0.7580(11) 0.360(13) Uani 1 1 d G . . . .
H12A H 0.598133 0.184521 0.812885 0.539 Uiso 1 1 d G U . . .
H12B H 0.732136 0.245833 0.770040 0.539 Uiso 1 1 d G U . . .

loop_
_atom_site_aniso_label
_atom_site_aniso_U_11
_atom_site_aniso_U_22
_atom_site_aniso_U_33
_atom_site_aniso_U_23
_atom_site_aniso_U_13
_atom_site_aniso_U_12
Ni1 0.0444(5) 0.0437(5) 0.0425(5) -0.0059(3) -0.0111(4) 0.0031(3)
Cl1 0.0531(10) 0.0518(9) 0.0598(10) 0.0020(7) -0.0166(8) 0.0026(8)
O3 0.048(3) 0.046(2) 0.046(2) -0.0056(19) -0.008(2) 0.000(2)
N1 0.039(3) 0.049(3) 0.041(3) -0.007(2) -0.008(2) 0.005(2)
N4 0.039(3) 0.053(3) 0.042(3) -0.001(2) -0.014(2) -0.009(2)
N2 0.043(3) 0.051(3) 0.052(3) -0.013(2) -0.011(2) 0.002(2)
N3 0.048(3) 0.048(3) 0.052(3) -0.003(2) -0.016(3) 0.003(2)
O1 0.083(4) 0.100(5) 0.089(4) -0.042(4) 0.003(4) -0.028(4)
C21 0.051(4) 0.052(4) 0.042(3) -0.001(3) -0.009(3) -0.004(3)
C13 0.041(4) 0.050(4) 0.055(4) 0.000(3) -0.015(3) 0.001(3)
C9 0.054(4) 0.042(3) 0.057(4) -0.010(3) -0.020(3) 0.009(3)
C16 0.042(4) 0.045(3) 0.055(4) -0.006(3) -0.010(3) 0.003(3)
N5 0.116(6) 0.068(4) 0.048(3) -0.009(3) -0.028(4) 0.013(4)
C2 0.049(4) 0.046(3) 0.047(3) 0.000(3) -0.015(3) 0.002(3)
C6 0.051(4) 0.047(3) 0.049(3) -0.005(3) -0.013(3) 0.009(3)
C20 0.045(4) 0.051(4) 0.053(4) 0.005(3) -0.015(3) -0.002(3)
C3 0.039(4) 0.064(4) 0.053(4) 0.000(3) -0.016(3) 0.002(3)
C5 0.048(4) 0.054(4) 0.047(3) -0.005(3) -0.006(3) 0.008(3)
C4 0.042(4) 0.057(4) 0.061(4) 0.003(3) -0.002(3) 0.012(3)
C8 0.053(4) 0.059(4) 0.061(4) -0.018(3) -0.022(3) 0.003(3)
C12 0.041(4) 0.068(5) 0.072(5) -0.002(4) -0.010(3) -0.001(3)
C15 0.072(5) 0.045(4) 0.065(4) -0.016(3) -0.025(4) 0.014(3)
C7 0.055(4) 0.059(4) 0.049(4) -0.015(3) -0.004(3) -0.005(3)
C10 0.057(5) 0.057(4) 0.086(5) -0.027(4) -0.024(4) 0.002(4)
C19 0.078(6) 0.065(5) 0.060(4) 0.008(4) -0.033(4) -0.011(4)
C17 0.065(5) 0.043(4) 0.072(5) 0.004(3) -0.021(4) 0.006(3)
C18 0.094(6) 0.050(4) 0.075(5) 0.009(4) -0.021(5) 0.008(4)
C11 0.059(5) 0.057(5) 0.106(7) -0.011(4) -0.031(5) -0.006(4)
C14 0.061(5) 0.076(5) 0.062(4) -0.014(4) -0.007(4) 0.001(4)
C1 0.055(5) 0.075(5) 0.058(4) -0.021(4) -0.006(4) -0.010(4)
O2 0.062(4) 0.242(10) 0.106(5) -0.075(7) -0.009(4) 0.005(5)
Cl2 0.288(6) 0.0835(19) 0.117(2) -0.0471(17) 0.013(3) 0.002(3)
O11 0.39(2) 0.142(10) 0.38(2) -0.012(12) -0.27(2) 0.029(12)
O12 0.66(4) 0.266(19) 0.164(12) 0.002(12) -0.127(19) 0.16(2)

loop_
_atom_type_symbol
_atom_type_description
_atom_type_scat_dispersion_real
_atom_type_scat_dispersion_imag
_atom_type_scat_source
C C 0.0033 0.0016 'International Tables Vol C Tables 4.2.6.8 and 6.1.1.4'
H H 0.0000 0.0000 'International Tables Vol C Tables 4.2.6.8 and 6.1.1.4'
N N 0.0061 0.0033 'International Tables Vol C Tables 4.2.6.8 and 6.1.1.4'
O O 0.0106 0.0060 'International Tables Vol C Tables 4.2.6.8 and 6.1.1.4'
Ni Ni 0.3393 1.1124 'International Tables Vol C Tables 4.2.6.8 and 6.1.1.4'
Cl Cl 0.1484 0.1585 'International Tables Vol C Tables 4.2.6.8 and 6.1.1.4'

loop_
_geom_angle_atom_site_label_1
_geom_angle_atom_site_label_2
_geom_angle_atom_site_label_3
_geom_angle
_geom_angle_site_symmetry_1
_geom_angle_site_symmetry_3
_geom_angle_publ_flag
N4 Ni1 N2 80.6(2) . . ?
N4 Ni1 O3 76.06(19) . . ?
N2 Ni1 O3 156.6(2) . . ?
N4 Ni1 N1 91.55(19) . . ?
N2 Ni1 N1 79.9(2) . . ?
O3 Ni1 N1 100.61(18) . . ?
N4 Ni1 N3 89.26(19) . . ?
N2 Ni1 N3 78.8(2) . . ?
O3 Ni1 N3 100.65(19) . . ?
N1 Ni1 N3 158.3(2) . . ?
N4 Ni1 Cl1 171.62(16) . . ?
N2 Ni1 Cl1 107.76(16) . . ?
O3 Ni1 Cl1 95.60(13) . . ?
N1 Ni1 Cl1 90.77(14) . . ?
N3 Ni1 Cl1 91.56(14) . . ?
C21 O3 Ni1 116.1(4) . . ?
C6 N1 C2 116.3(5) . . ?
C6 N1 Ni1 111.5(4) . . ?
C2 N1 Ni1 132.1(4) . . ?
C16 N4 C20 122.5(5) . . ?
C16 N4 Ni1 119.1(4) . . ?
C20 N4 Ni1 118.5(4) . . ?
C8 N2 C7 110.7(5) . . ?
C8 N2 C15 110.4(5) . . ?
C7 N2 C15 111.9(5) . . ?
C8 N2 Ni1 106.2(4) . . ?
C7 N2 Ni1 106.5(4) . . ?
C15 N2 Ni1 111.0(4) . . ?
C9 N3 C13 118.0(6) . . ?
C9 N3 Ni1 109.9(4) . . ?
C13 N3 Ni1 131.9(5) . . ?
C1 O1 H1 109.5 . . ?
O3 C21 N5 123.7(7) . . ?
O3 C21 C20 116.6(6) . . ?
N5 C21 C20 119.7(6) . . ?
N3 C13 C12 122.0(7) . . ?
N3 C13 C14 118.8(6) . . ?
C12 C13 C14 119.2(7) . . ?
N3 C9 C10 122.7(7) . . ?
N3 C9 C8 115.7(6) . . ?
C10 C9 C8 121.5(6) . . ?
N4 C16 C17 120.4(6) . . ?
N4 C16 C15 116.0(5) . . ?
C17 C16 C15 123.5(6) . . ?
C21 N5 H5A 120.0 . . ?
C21 N5 H5B 120.0 . . ?
H5A N5 H5B 120.0 . . ?
N1 C2 C3 122.9(6) . . ?
N1 C2 C1 116.6(6) . . ?
C3 C2 C1 120.4(6) . . ?
N1 C6 C5 123.8(6) . . ?
N1 C6 C7 115.8(6) . . ?
C5 C6 C7 120.1(6) . . ?
N4 C20 C19 120.0(7) . . ?
N4 C20 C21 112.7(5) . . ?
C19 C20 C21 127.2(7) . . ?
C4 C3 C2 119.6(7) . . ?
C4 C3 H3 120.2 . . ?
C2 C3 H3 120.2 . . ?
C6 C5 C4 118.9(6) . . ?
C6 C5 H5 120.6 . . ?
C4 C5 H5 120.6 . . ?
C3 C4 C5 118.4(6) . . ?
C3 C4 H4 120.8 . . ?
C5 C4 H4 120.8 . . ?
N2 C8 C9 109.9(5) . . ?
N2 C8 H8A 109.7 . . ?
C9 C8 H8A 109.7 . . ?
N2 C8 H8B 109.7 . . ?
C9 C8 H8B 109.7 . . ?
H8A C8 H8B 108.2 . . ?
C11 C12 C13 118.7(7) . . ?
C11 C12 H12 120.7 . . ?
C13 C12 H12 120.7 . . ?
N2 C15 C16 113.3(5) . . ?
N2 C15 H15A 108.9 . . ?
C16 C15 H15A 108.9 . . ?
N2 C15 H15B 108.9 . . ?
C16 C15 H15B 108.9 . . ?
H15A C15 H15B 107.7 . . ?
N2 C7 C6 111.6(5) . . ?
N2 C7 H7A 109.3 . . ?
C6 C7 H7A 109.3 . . ?
N2 C7 H7B 109.3 . . ?
C6 C7 H7B 109.3 . . ?
H7A C7 H7B 108.0 . . ?
C11 C10 C9 118.7(7) . . ?
C11 C10 H10 120.6 . . ?
C9 C10 H10 120.6 . . ?
C18 C19 C20 117.1(7) . . ?
C18 C19 H19 121.4 . . ?
C20 C19 H19 121.4 . . ?
C18 C17 C16 118.7(7) . . ?
C18 C17 H17 120.7 . . ?
C16 C17 H17 120.7 . . ?
C17 C18 C19 121.3(7) . . ?
C17 C18 H18 119.4 . . ?
C19 C18 H18 119.4 . . ?
C10 C11 C12 119.7(7) . . ?
C10 C11 H11 120.2 . . ?
C12 C11 H11 120.2 . . ?
O2 C14 C13 109.7(7) . . ?
O2 C14 H14A 109.7 . . ?
C13 C14 H14A 109.7 . . ?
O2 C14 H14B 109.7 . . ?
C13 C14 H14B 109.7 . . ?
H14A C14 H14B 108.2 . . ?
O1 C1 C2 113.0(6) . . ?
O1 C1 H1A 109.0 . . ?
C2 C1 H1A 109.0 . . ?
O1 C1 H1B 109.0 . . ?
C2 C1 H1B 109.0 . . ?
H1A C1 H1B 107.8 . . ?
C14 O2 H2 109.5 . . ?
H11A O11 H11B 109.5 . . ?
H12A O12 H12B 104.5 . . ?

loop_
_geom_bond_atom_site_label_1
_geom_bond_atom_site_label_2
_geom_bond_distance
_geom_bond_site_symmetry_2
_geom_bond_publ_flag
Ni1 N4 2.037(5) . ?
Ni1 N2 2.111(5) . ?
Ni1 O3 2.162(4) . ?
Ni1 N1 2.192(5) . ?
Ni1 N3 2.253(6) . ?
Ni1 Cl1 2.3312(19) . ?
O3 C21 1.252(7) . ?
N1 C6 1.347(8) . ?
N1 C2 1.347(8) . ?
N4 C16 1.303(8) . ?
N4 C20 1.357(8) . ?
N2 C8 1.478(8) . ?
N2 C7 1.488(8) . ?
N2 C15 1.488(8) . ?
N3 C9 1.340(9) . ?
N3 C13 1.356(8) . ?
O1 C1 1.406(9) . ?
O1 H1 0.8200 . ?
C21 N5 1.277(9) . ?
C21 C20 1.501(9) . ?
C13 C12 1.389(10) . ?
C13 C14 1.517(10) . ?
C9 C10 1.383(10) . ?
C9 C8 1.517(9) . ?
C16 C17 1.388(9) . ?
C16 C15 1.515(9) . ?
N5 H5A 0.8600 . ?
N5 H5B 0.8600 . ?
C2 C3 1.397(9) . ?
C2 C1 1.519(10) . ?
C6 C5 1.382(9) . ?
C6 C7 1.498(9) . ?
C20 C19 1.390(9) . ?
C3 C4 1.362(10) . ?
C3 H3 0.9300 . ?
C5 C4 1.390(10) . ?
C5 H5 0.9300 . ?
C4 H4 0.9300 . ?
C8 H8A 0.9700 . ?
C8 H8B 0.9700 . ?
C12 C11 1.377(11) . ?
C12 H12 0.9300 . ?
C15 H15A 0.9700 . ?
C15 H15B 0.9700 . ?
C7 H7A 0.9700 . ?
C7 H7B 0.9700 . ?
C10 C11 1.375(11) . ?
C10 H10 0.9300 . ?
C19 C18 1.390(11) . ?
C19 H19 0.9300 . ?
C17 C18 1.365(12) . ?
C17 H17 0.9300 . ?
C18 H18 0.9300 . ?
C11 H11 0.9300 . ?
C14 O2 1.400(9) . ?
C14 H14A 0.9700 . ?
C14 H14B 0.9700 . ?
C1 H1A 0.9700 . ?
C1 H1B 0.9700 . ?
O2 H2 0.8200 . ?
O11 H11A 0.8500 . ?
O11 H11B 0.8500 . ?
O12 H12A 0.8500 . ?
O12 H12B 0.8500 . ?

loop_
_geom_torsion_atom_site_label_1
_geom_torsion_atom_site_label_2
_geom_torsion_atom_site_label_3
_geom_torsion_atom_site_label_4
_geom_torsion
_geom_torsion_site_symmetry_1
_geom_torsion_site_symmetry_2
_geom_torsion_site_symmetry_3
_geom_torsion_site_symmetry_4
_geom_torsion_publ_flag
Ni1 O3 C21 N5 176.2(6) . . . . ?
Ni1 O3 C21 C20 -2.0(8) . . . . ?
C9 N3 C13 C12 3.6(9) . . . . ?
Ni1 N3 C13 C12 -169.6(5) . . . . ?
C9 N3 C13 C14 -175.8(6) . . . . ?
Ni1 N3 C13 C14 11.1(9) . . . . ?
C13 N3 C9 C10 -5.3(9) . . . . ?
Ni1 N3 C9 C10 169.3(5) . . . . ?
C13 N3 C9 C8 171.0(5) . . . . ?
Ni1 N3 C9 C8 -14.4(6) . . . . ?
C20 N4 C16 C17 0.6(10) . . . . ?
Ni1 N4 C16 C17 179.9(5) . . . . ?
C20 N4 C16 C15 180.0(6) . . . . ?
Ni1 N4 C16 C15 -0.7(8) . . . . ?
C6 N1 C2 C3 -1.0(9) . . . . ?
Ni1 N1 C2 C3 175.0(4) . . . . ?
C6 N1 C2 C1 175.3(5) . . . . ?
Ni1 N1 C2 C1 -8.7(8) . . . . ?
C2 N1 C6 C5 2.4(9) . . . . ?
Ni1 N1 C6 C5 -174.4(5) . . . . ?
C2 N1 C6 C7 -170.5(5) . . . . ?
Ni1 N1 C6 C7 12.7(7) . . . . ?
C16 N4 C20 C19 0.2(10) . . . . ?
Ni1 N4 C20 C19 -179.2(5) . . . . ?
C16 N4 C20 C21 -179.8(6) . . . . ?
Ni1 N4 C20 C21 0.9(7) . . . . ?
O3 C21 C20 N4 0.8(9) . . . . ?
N5 C21 C20 N4 -177.5(6) . . . . ?
O3 C21 C20 C19 -179.1(7) . . . . ?
N5 C21 C20 C19 2.6(11) . . . . ?
N1 C2 C3 C4 -1.6(9) . . . . ?
C1 C2 C3 C4 -177.8(6) . . . . ?
N1 C6 C5 C4 -1.1(10) . . . . ?
C7 C6 C5 C4 171.5(6) . . . . ?
C2 C3 C4 C5 2.9(9) . . . . ?
C6 C5 C4 C3 -1.7(9) . . . . ?
C7 N2 C8 C9 -162.9(5) . . . . ?
C15 N2 C8 C9 72.6(7) . . . . ?
Ni1 N2 C8 C9 -47.7(6) . . . . ?
N3 C9 C8 N2 42.6(8) . . . . ?
C10 C9 C8 N2 -141.1(7) . . . . ?
N3 C13 C12 C11 1.4(10) . . . . ?
C14 C13 C12 C11 -179.2(7) . . . . ?
C8 N2 C15 C16 -120.2(6) . . . . ?
C7 N2 C15 C16 115.9(6) . . . . ?
Ni1 N2 C15 C16 -2.8(7) . . . . ?
N4 C16 C15 N2 2.4(9) . . . . ?
C17 C16 C15 N2 -178.2(6) . . . . ?
C8 N2 C7 C6 156.5(5) . . . . ?
C15 N2 C7 C6 -79.8(7) . . . . ?
Ni1 N2 C7 C6 41.6(6) . . . . ?
N1 C6 C7 N2 -37.3(8) . . . . ?
C5 C6 C7 N2 149.5(6) . . . . ?
N3 C9 C10 C11 1.8(11) . . . . ?
C8 C9 C10 C11 -174.3(6) . . . . ?
N4 C20 C19 C18 -0.1(11) . . . . ?
C21 C20 C19 C18 179.8(7) . . . . ?
N4 C16 C17 C18 -1.3(11) . . . . ?
C15 C16 C17 C18 179.3(8) . . . . ?
C16 C17 C18 C19 1.4(13) . . . . ?
C20 C19 C18 C17 -0.7(13) . . . . ?
C9 C10 C11 C12 3.4(12) . . . . ?
C13 C12 C11 C10 -4.9(11) . . . . ?
N3 C13 C14 O2 169.1(7) . . . . ?
C12 C13 C14 O2 -10.3(10) . . . . ?
N1 C2 C1 O1 -166.4(6) . . . . ?
C3 C2 C1 O1 10.0(10) . . . . ?
